data_4302812
loop_
_publ_author_name
'Sheng-Ping Guo'
'Guo-Cong Guo'
'Ming-Sheng Wang'
'Jian-Ping Zou'
'Gang Xu'
'Guo-Jian Wang'
'Xi-Fa Long'
'Jin-Shun Huang'

_publ_section_title
;
A Series of New Infrared NLO Semiconductors, ZnY6Si2S14,
AlxDy3(SiyAl1-y)S7, and Al0.33Sm3SiS7
;
_journal_name_full 'Inorganic Chemistry'
_journal_page_first 7059
_journal_page_last 7065
_journal_paper_doi 10.1021/ic802443n
_journal_volume 48
_journal_year 2009
_chemical_absolute_configuration ad
_chemical_formula_moiety Al0.38Dy3(Si0.85Al0.15)S7
_chemical_formula_sum 'Al0.53 Dy3 S7 Si0.85'
_chemical_formula_weight 750.10
_chemical_name_common Al0.38Dy3(Si0.85Al0.15)S7
_chemical_name_systematic
; 
 Al0.38Dy3(Si0.85Al0.15)S7 
;
_space_group_IT_number 173
_symmetry_cell_setting hexagonal
_symmetry_space_group_name_Hall 'P 6c'
_symmetry_space_group_name_H-M 'P 63'
_atom_sites_solution_primary direct
_atom_sites_solution_secondary difmap
_audit_creation_method SHELXL-97
_cell_angle_alpha 90.00
_cell_angle_beta 90.00
_cell_angle_gamma 120.00
_cell_formula_units_Z 2
_cell_length_a 9.7755(13)
_cell_length_b 9.7755(13)
_cell_length_c 5.6821(13)
_cell_measurement_reflns_used 1046
_cell_measurement_temperature 293(2)
_cell_measurement_theta_max 25.46
_cell_measurement_theta_min 2.41
_cell_volume 470.24(14)
_computing_cell_refinement WinAFC
_computing_data_collection WinAFC
_computing_data_reduction 'CrystalStructure Version 3.10'
_computing_molecular_graphics 'Bruker SHELXTL'
_computing_publication_material 'Siemens SHELXTL^TM^ 5'
_computing_structure_refinement 'Siemens SHELXTL^TM^ 5'
_computing_structure_solution 'Siemens SHELXTL^TM^ 5'
_diffrn_ambient_temperature 293(2)
_diffrn_measured_fraction_theta_full 1.000
_diffrn_measured_fraction_theta_max 1.000
_diffrn_measurement_device_type 'Rigaku AFC7R'
_diffrn_measurement_method \w-2\q
_diffrn_radiation_monochromator graphite
_diffrn_radiation_source 'rotating-anode generator'
_diffrn_radiation_type MoK\a
_diffrn_radiation_wavelength 0.71073
_diffrn_reflns_av_R_equivalents 0.0458
_diffrn_reflns_av_sigmaI/netI 0.0315
_diffrn_reflns_limit_h_max 11
_diffrn_reflns_limit_h_min -3
_diffrn_reflns_limit_k_max 10
_diffrn_reflns_limit_k_min -11
_diffrn_reflns_limit_l_max 6
_diffrn_reflns_limit_l_min 0
_diffrn_reflns_number 1046
_diffrn_reflns_theta_full 25.46
_diffrn_reflns_theta_max 25.46
_diffrn_reflns_theta_min 2.41
_diffrn_standards_decay_% 0
_diffrn_standards_interval_count 200
_diffrn_standards_number 3
_exptl_absorpt_coefficient_mu 25.225
_exptl_absorpt_correction_T_max 0.9995
_exptl_absorpt_correction_T_min 0.7124
_exptl_absorpt_correction_type psi-scan
_exptl_absorpt_process_details 'Psi (Rigaku WinAFC)'
_exptl_crystal_colour yellow
_exptl_crystal_density_diffrn 5.298
_exptl_crystal_density_method 'not measured'
_exptl_crystal_description block
_exptl_crystal_F_000 658
_exptl_crystal_size_max 0.08
_exptl_crystal_size_mid 0.06
_exptl_crystal_size_min 0.04
_refine_diff_density_max 0.947
_refine_diff_density_min -1.430
_refine_diff_density_rms 0.247
_refine_ls_abs_structure_details 'Flack H D (1983), Acta Cryst. A39, 876-881'
_refine_ls_abs_structure_Flack 0.00(5)
_refine_ls_extinction_coef 0.00709(10)
_refine_ls_extinction_expression Fc^*^=kFc[1+0.001xFc^2^\l^3^/sin(2\q)]^-1/4^
_refine_ls_extinction_method SHELXL
_refine_ls_goodness_of_fit_ref 1.011
_refine_ls_matrix_type full
_refine_ls_number_parameters 42
_refine_ls_number_reflns 325
_refine_ls_number_restraints 21
_refine_ls_restrained_S_all 1.005
_refine_ls_R_factor_all 0.0233
_refine_ls_R_factor_gt 0.0226
_refine_ls_shift/su_max 0.001
_refine_ls_shift/su_mean 0.000
_refine_ls_structure_factor_coef Fsqd
_refine_ls_weighting_details 'calc w=1/[\s^2^(Fo^2^)+(0.0393P)^2^+1.3025P] where P=(Fo^2^+2Fc^2^)/3'
_refine_ls_weighting_scheme calc
_refine_ls_wR_factor_gt 0.0573
_refine_ls_wR_factor_ref 0.0581
_reflns_number_gt 316
_reflns_number_total 325
_reflns_threshold_expression >2sigma(I)
_cod_data_source_file ic802443n_si_002_3.cif
_cod_data_source_block 3
_cod_depositor_comments
;
The following automatic conversions were performed:
'_symmetry_cell_setting' value 'Hexagonal' changed to 'hexagonal'
according to '/home/saulius/struct/CIF-dictionaries/cif_core.dic'
dictionary named 'cif_core.dic' version 2.4.1 from
2010-06-29.

'_exptl_absorpt_correction_type' value 'Psi-scan' changed to
'psi-scan' according to
'/home/saulius/struct/CIF-dictionaries/cif_core.dic' dictionary named
'cif_core.dic' version 2.4.1 from 2010-06-29.

Automatic conversion script
Id: cif_fix_enum 1527 2010-12-29 10:47:43Z saulius 
;
_cod_database_code 4302812

loop_
_symmetry_equiv_pos_as_xyz
'x, y, z'
'-y, x-y, z'
'-x+y, -x, z'
'-x, -y, z+1/2'
'y, -x+y, z+1/2'
'x-y, x, z+1/2'

loop_
_atom_site_label
_atom_site_type_symbol
_atom_site_fract_x
_atom_site_fract_y
_atom_site_fract_z
_atom_site_U_iso_or_equiv
_atom_site_adp_type
_atom_site_occupancy
_atom_site_symmetry_multiplicity
_atom_site_calc_flag
_atom_site_refinement_flags
_atom_site_disorder_assembly
_atom_site_disorder_group
Dy1 Dy 0.225756(10) 0.867363(10) 0.42876(5) 0.01170(3) Uani 1 1 d . . .
Al1 Al 0.0000 1.0000 0.6436(7) 0.0077(7) Uani 0.3820(7) 3 d SP . .
Si1 Si 0.3333 0.6667 1.0134(2) 0.00889(14) Uani 0.8479(6) 3 d SPU . .
Al2 Al 0.3333 0.6667 1.0134(2) 0.00889(14) Uani 0.1542(8) 3 d SP . .
S1 S 0.3333 0.6667 0.6441(2) 0.00930(13) Uani 1 3 d SU . .
S2 S 0.15467(6) 0.90715(6) 0.89390(13) 0.01273(12) Uani 1 1 d U . .
S3 S 0.47705(6) 0.89623(6) 1.16075(12) 0.00818(15) Uani 1 1 d . . .

loop_
_atom_site_aniso_label
_atom_site_aniso_U_11
_atom_site_aniso_U_22
_atom_site_aniso_U_33
_atom_site_aniso_U_23
_atom_site_aniso_U_13
_atom_site_aniso_U_12
Dy1 0.01112(4) 0.01084(3) 0.01140(6) -0.00102(7) -0.00203(7) 0.00419(2)
Al1 0.0089(7) 0.0089(7) 0.0053(15) 0.000 0.000 0.0045(3)
Si1 0.00964(17) 0.00964(17) 0.0074(2) 0.000 0.000 0.00482(8)
Al2 0.00964(17) 0.00964(17) 0.0074(2) 0.000 0.000 0.00482(8)
S1 0.01018(16) 0.01018(16) 0.0076(2) 0.000 0.000 0.00509(8)
S2 0.01264(14) 0.01114(14) 0.0125(2) -0.00080(17) 0.00223(18) 0.00448(10)
S3 0.00874(19) 0.01226(19) 0.0023(3) -0.0011(2) -0.0008(2) 0.00430(14)

loop_
_atom_type_symbol
_atom_type_description
_atom_type_scat_dispersion_real
_atom_type_scat_dispersion_imag
_atom_type_scat_source
Al Al 0.0645 0.0514 'International Tables Vol C Tables 4.2.6.8 and 6.1.1.4'
Si Si 0.0817 0.0704 'International Tables Vol C Tables 4.2.6.8 and 6.1.1.4'
S S 0.1246 0.1234 'International Tables Vol C Tables 4.2.6.8 and 6.1.1.4'
Dy Dy -0.1892 4.4098 'International Tables Vol C Tables 4.2.6.8 and 6.1.1.4'

loop_
_geom_angle_atom_site_label_1
_geom_angle_atom_site_label_2
_geom_angle_atom_site_label_3
_geom_angle
_geom_angle_site_symmetry_1
_geom_angle_site_symmetry_3
_geom_angle_publ_flag
S2 Dy1 S2 84.48(3) 6_664 5_454 ?
S2 Dy1 S3 104.27(2) 6_664 1_554 ?
S2 Dy1 S3 140.11(2) 5_454 1_554 ?
S2 Dy1 S2 79.76(2) 6_664 . ?
S2 Dy1 S2 79.368(19) 5_454 . ?
S3 Dy1 S2 140.177(19) 1_554 . ?
S2 Dy1 S3 138.56(2) 6_664 2_664 ?
S2 Dy1 S3 74.291(17) 5_454 2_664 ?
S3 Dy1 S3 73.96(2) 1_554 2_664 ?
S2 Dy1 S3 128.549(18) . 2_664 ?
S2 Dy1 S1 149.05(2) 6_664 . ?
S2 Dy1 S1 118.215(16) 5_454 . ?
S3 Dy1 S1 72.60(2) 1_554 . ?
S2 Dy1 S1 84.01(3) . . ?
S3 Dy1 S1 71.34(2) 2_664 . ?
S2 Dy1 S3 71.76(2) 6_664 4_674 ?
S2 Dy1 S3 145.21(2) 5_454 4_674 ?
S3 Dy1 S3 72.131(15) 1_554 4_674 ?
S2 Dy1 S3 71.809(19) . 4_674 ?
S3 Dy1 S3 139.695(16) 2_664 4_674 ?
S1 Dy1 S3 78.210(18) . 4_674 ?
S2 Dy1 S2 73.329(19) 6_664 1_554 ?
S2 Dy1 S2 73.037(18) 5_454 1_554 ?
S3 Dy1 S2 72.59(2) 1_554 1_554 ?
S2 Dy1 S2 142.83(3) . 1_554 ?
S3 Dy1 S2 66.64(2) 2_664 1_554 ?
S1 Dy1 S2 131.02(3) . 1_554 ?
S3 Dy1 S2 121.154(16) 4_674 1_554 ?
S2 Dy1 Al1 48.93(3) 6_664 . ?
S2 Dy1 Al1 48.82(3) 5_454 . ?
S3 Dy1 Al1 153.14(4) 1_554 . ?
S2 Dy1 Al1 48.51(6) . . ?
S3 Dy1 Al1 123.09(3) 2_664 . ?
S1 Dy1 Al1 130.18(6) . . ?
S3 Dy1 Al1 96.68(4) 4_674 . ?
S2 Dy1 Al1 94.32(7) 1_554 . ?
S2 Dy1 Al1 46.77(3) 6_664 4_574 ?
S2 Dy1 Al1 46.70(3) 5_454 4_574 ?
S3 Dy1 Al1 113.63(6) 1_554 4_574 ?
S2 Dy1 Al1 98.05(6) . 4_574 ?
S3 Dy1 Al1 94.90(4) 2_664 4_574 ?
S1 Dy1 Al1 163.225(10) . 4_574 ?
S3 Dy1 Al1 118.32(2) 4_674 4_574 ?
S2 Dy1 Al1 44.79(6) 1_554 4_574 ?
Al1 Dy1 Al1 49.537(13) . 4_574 ?
S2 Al1 S2 92.01(10) 5_454 6_664 ?
S2 Al1 S2 92.01(10) 5_454 4_574 ?
S2 Al1 S2 92.01(10) 6_664 4_574 ?
S2 Al1 S2 179.94(15) 5_454 2_675 ?
S2 Al1 S2 88.032(16) 6_664 2_675 ?
S2 Al1 S2 88.032(16) 4_574 2_675 ?
S2 Al1 S2 88.032(16) 5_454 3_465 ?
S2 Al1 S2 179.94(15) 6_664 3_465 ?
S2 Al1 S2 88.032(16) 4_574 3_465 ?
S2 Al1 S2 91.92(10) 2_675 3_465 ?
S2 Al1 S2 88.032(16) 5_454 . ?
S2 Al1 S2 88.032(16) 6_664 . ?
S2 Al1 S2 179.94(15) 4_574 . ?
S2 Al1 S2 91.92(10) 2_675 . ?
S2 Al1 S2 91.92(10) 3_465 . ?
S2 Al1 Al1 123.83(8) 5_454 4_575 ?
S2 Al1 Al1 123.83(7) 6_664 4_575 ?
S2 Al1 Al1 123.83(8) 4_574 4_575 ?
S2 Al1 Al1 56.11(7) 2_675 4_575 ?
S2 Al1 Al1 56.11(8) 3_465 4_575 ?
S2 Al1 Al1 56.11(7) . 4_575 ?
S2 Al1 Al1 56.17(7) 5_454 4_574 ?
S2 Al1 Al1 56.17(8) 6_664 4_574 ?
S2 Al1 Al1 56.17(7) 4_574 4_574 ?
S2 Al1 Al1 123.89(8) 2_675 4_574 ?
S2 Al1 Al1 123.89(7) 3_465 4_574 ?
S2 Al1 Al1 123.89(8) . 4_574 ?
Al1 Al1 Al1 180.000(3) 4_575 4_574 ?
S2 Al1 Dy1 53.45(3) 5_454 3_465 ?
S2 Al1 Dy1 124.47(14) 6_664 3_465 ?
S2 Al1 Dy1 53.99(3) 4_574 3_465 ?
S2 Al1 Dy1 126.56(3) 2_675 3_465 ?
S2 Al1 Dy1 55.59(2) 3_465 3_465 ?
S2 Al1 Dy1 126.01(3) . 3_465 ?
Al1 Al1 Dy1 111.70(6) 4_575 3_465 ?
Al1 Al1 Dy1 68.30(6) 4_574 3_465 ?
S2 Al1 Dy1 124.47(14) 5_454 2_675 ?
S2 Al1 Dy1 53.99(3) 6_664 2_675 ?
S2 Al1 Dy1 53.45(3) 4_574 2_675 ?
S2 Al1 Dy1 55.59(2) 2_675 2_675 ?
S2 Al1 Dy1 126.01(3) 3_465 2_675 ?
S2 Al1 Dy1 126.56(3) . 2_675 ?
Al1 Al1 Dy1 111.70(6) 4_575 2_675 ?
Al1 Al1 Dy1 68.30(6) 4_574 2_675 ?
Dy1 Al1 Dy1 107.16(7) 3_465 2_675 ?
S2 Al1 Dy1 53.99(3) 5_454 . ?
S2 Al1 Dy1 53.45(3) 6_664 . ?
S2 Al1 Dy1 124.47(14) 4_574 . ?
S2 Al1 Dy1 126.01(3) 2_675 . ?
S2 Al1 Dy1 126.56(3) 3_465 . ?
S2 Al1 Dy1 55.59(2) . . ?
Al1 Al1 Dy1 111.70(6) 4_575 . ?
Al1 Al1 Dy1 68.30(6) 4_574 . ?
Dy1 Al1 Dy1 107.16(7) 3_465 . ?
Dy1 Al1 Dy1 107.16(7) 2_675 . ?
S2 Al1 Dy1 129.115(14) 5_454 6_665 ?
S2 Al1 Dy1 61.67(3) 6_664 6_665 ?
S2 Al1 Dy1 128.582(14) 4_574 6_665 ?
S2 Al1 Dy1 50.87(4) 2_675 6_665 ?
S2 Al1 Dy1 118.27(13) 3_465 6_665 ?
S2 Al1 Dy1 51.41(4) . 6_665 ?
Al1 Al1 Dy1 62.16(6) 4_575 6_665 ?
Al1 Al1 Dy1 117.84(6) 4_574 6_665 ?
Dy1 Al1 Dy1 173.86(12) 3_465 6_665 ?
Dy1 Al1 Dy1 76.222(10) 2_675 6_665 ?
Dy1 Al1 Dy1 76.222(10) . 6_665 ?
S1 Si1 S3 113.08(4) . . ?
S1 Si1 S3 113.08(4) . 2_665 ?
S3 Si1 S3 105.63(4) . 2_665 ?
S1 Si1 S3 113.08(4) . 3_565 ?
S3 Si1 S3 105.63(4) . 3_565 ?
S3 Si1 S3 105.63(4) 2_665 3_565 ?
Si1 S1 Dy1 114.80(2) . . ?
Si1 S1 Dy1 114.80(2) . 2_665 ?
Dy1 S1 Dy1 103.66(3) . 2_665 ?
Si1 S1 Dy1 114.80(2) . 3_565 ?
Dy1 S1 Dy1 103.66(3) . 3_565 ?
Dy1 S1 Dy1 103.66(3) 2_665 3_565 ?
Al1 S2 Al1 67.72(2) 4_575 . ?
Al1 S2 Dy1 77.622(17) 4_575 5_455 ?
Al1 S2 Dy1 82.36(2) . 5_455 ?
Al1 S2 Dy1 77.191(19) 4_575 6_665 ?
Al1 S2 Dy1 81.90(2) . 6_665 ?
Dy1 S2 Dy1 153.90(3) 5_455 6_665 ?
Al1 S2 Dy1 143.61(8) 4_575 . ?
Al1 S2 Dy1 75.89(8) . . ?
Dy1 S2 Dy1 98.37(2) 5_455 . ?
Dy1 S2 Dy1 97.812(19) 6_665 . ?
Al1 S2 Dy1 73.55(8) 4_575 1_556 ?
Al1 S2 Dy1 141.26(8) . 1_556 ?
Dy1 S2 Dy1 89.897(19) 5_455 1_556 ?
Dy1 S2 Dy1 89.477(18) 6_665 1_556 ?
Dy1 S2 Dy1 142.83(3) . 1_556 ?
Si1 S3 Dy1 91.40(3) . 1_556 ?
Si1 S3 Dy1 88.98(3) . 3_566 ?
Dy1 S3 Dy1 108.49(3) 1_556 3_566 ?
Si1 S3 Dy1 121.19(4) . 4_675 ?
Dy1 S3 Dy1 142.48(2) 1_556 4_675 ?
Dy1 S3 Dy1 91.456(19) 3_566 4_675 ?

loop_
_geom_bond_atom_site_label_1
_geom_bond_atom_site_label_2
_geom_bond_distance
_geom_bond_site_symmetry_2
_geom_bond_publ_flag
Dy1 S2 2.7157(6) 6_664 ?
Dy1 S2 2.7392(6) 5_454 ?
Dy1 S3 2.7821(8) 1_554 ?
Dy1 S2 2.8089(10) . ?
Dy1 S3 2.8717(8) 2_664 ?
Dy1 S1 2.9182(7) . ?
Dy1 S3 2.9672(6) 4_674 ?
Dy1 S2 3.1844(10) 1_554 ?
Dy1 Al1 3.3020(15) . ?
Dy1 Al1 3.4696(19) 4_574 ?
Al1 S2 2.549(2) 5_454 ?
Al1 S2 2.549(2) 6_664 ?
Al1 S2 2.549(2) 4_574 ?
Al1 S2 2.551(2) 2_675 ?
Al1 S2 2.551(2) 3_465 ?
Al1 S2 2.551(2) . ?
Al1 Al1 2.8410(7) 4_575 ?
Al1 Al1 2.8411(6) 4_574 ?
Al1 Dy1 3.3020(15) 3_465 ?
Al1 Dy1 3.3020(15) 2_675 ?
Al1 Dy1 3.4696(19) 6_665 ?
Si1 S1 2.0983(19) . ?
Si1 S3 2.1349(8) . ?
Si1 S3 2.1349(8) 2_665 ?
Si1 S3 2.1349(8) 3_565 ?
S1 Dy1 2.9182(6) 2_665 ?
S1 Dy1 2.9182(6) 3_565 ?
S2 Al1 2.549(2) 4_575 ?
S2 Dy1 2.7157(6) 5_455 ?
S2 Dy1 2.7392(6) 6_665 ?
S2 Dy1 3.1844(10) 1_556 ?
S3 Dy1 2.7821(7) 1_556 ?
S3 Dy1 2.8717(8) 3_566 ?
S3 Dy1 2.9672(6) 4_675 ?
